data_7244846
loop_
_publ_author_name
'Pizzi, Andrea'
'Calabrese, Miriam'
'Daolio, Andrea'
'Ursini, Maurizio'
'Frontera, Antonio'
'Resnati, Giuseppe'

_publ_section_title
;
 Expanding the toolbox of coinage bond: Adducts involving new gold(III)
 derivatives and bioactive molecules
;
_journal_name_full CrystEngComm
_journal_paper_doi 10.1039/D2CE00446A
_journal_year 2022
_chemical_formula_sum 'C5 H4 Au Br Cl3 N'
_chemical_formula_weight 461.32
_space_group_crystal_system triclinic
_space_group_IT_number 2
_space_group_name_Hall '-P 1'
_space_group_name_H-M_alt 'P -1'
_atom_sites_solution_hydrogens geom
_audit_creation_method SHELXL-2018/3
_audit_update_record
;
2022-01-27 deposited with the CCDC.	2022-04-22 downloaded from the CCDC.
;
_cell_angle_alpha 80.193(9)
_cell_angle_beta 78.165(8)
_cell_angle_gamma 80.695(8)
_cell_formula_units_Z 2
_cell_length_a 7.0468(9)
_cell_length_b 7.9600(10)
_cell_length_c 9.2442(12)
_cell_measurement_reflns_used 2174
_cell_measurement_temperature 296(2)
_cell_measurement_theta_max 22.42
_cell_measurement_theta_min 2.62
_cell_volume 495.75(11)
_computing_cell_refinement 'Bruker SAINT'
_computing_data_collection 'Bruker APEX2'
_computing_data_reduction 'Bruker SAINT'
_computing_molecular_graphics 'Bruker SHELXTL'
_computing_publication_material 'Bruker SHELXTL'
_computing_structure_refinement 'SHELXL-2018/3 (Sheldrick, 2018)'
_computing_structure_solution 'SHELXS-97 (Sheldrick, 2008)'
_diffrn_ambient_temperature 296(2)
_diffrn_measured_fraction_theta_full 0.976
_diffrn_measured_fraction_theta_max 0.962
_diffrn_measurement_device_type 'Bruker APEX-II CCD'
_diffrn_measurement_method '\f and \w scans'
_diffrn_radiation_type MoK\a
_diffrn_radiation_wavelength 0.71073
_diffrn_reflns_av_R_equivalents 0.0561
_diffrn_reflns_av_unetI/netI 0.0689
_diffrn_reflns_Laue_measured_fraction_full 0.976
_diffrn_reflns_Laue_measured_fraction_max 0.962
_diffrn_reflns_limit_h_max 9
_diffrn_reflns_limit_h_min -9
_diffrn_reflns_limit_k_max 11
_diffrn_reflns_limit_k_min -11
_diffrn_reflns_limit_l_max 13
_diffrn_reflns_limit_l_min -13
_diffrn_reflns_number 9765
_diffrn_reflns_point_group_measured_fraction_full 0.976
_diffrn_reflns_point_group_measured_fraction_max 0.962
_diffrn_reflns_theta_full 25.242
_diffrn_reflns_theta_max 30.135
_diffrn_reflns_theta_min 3.701
_diffrn_source 'sealed tube'
_exptl_absorpt_coefficient_mu 19.612
_exptl_absorpt_correction_type multi-scan
_exptl_absorpt_process_details 'Bruker (2001). SADABS. Bruker AXS Inc., Madison, Wisconsin, USA.'
_exptl_crystal_colour gold
_exptl_crystal_density_diffrn 3.090
_exptl_crystal_description block
_exptl_crystal_F_000 412
_exptl_crystal_recrystallization_method 'Re-crystallisation from solvent: Methanol'
_exptl_crystal_size_max 0.008
_exptl_crystal_size_mid 0.005
_exptl_crystal_size_min 0.002
_exptl_transmission_factor_max 0.7460
_exptl_transmission_factor_min 0.4722
_refine_diff_density_max 0.952
_refine_diff_density_min -1.006
_refine_diff_density_rms 0.195
_refine_ls_extinction_method none
_refine_ls_goodness_of_fit_ref 0.960
_refine_ls_hydrogen_treatment constr
_refine_ls_matrix_type full
_refine_ls_number_parameters 100
_refine_ls_number_reflns 2803
_refine_ls_number_restraints 0
_refine_ls_restrained_S_all 0.960
_refine_ls_R_factor_all 0.0802
_refine_ls_R_factor_gt 0.0392
_refine_ls_shift/su_max 0.002
_refine_ls_shift/su_mean 0.000
_refine_ls_structure_factor_coef Fsqd
_refine_ls_weighting_details 'w=1/[\s^2^(Fo^2^)+(0.0289P)^2^] where P=(Fo^2^+2Fc^2^)/3'
_refine_ls_weighting_scheme calc
_refine_ls_wR_factor_gt 0.0647
_refine_ls_wR_factor_ref 0.0747
_reflns_Friedel_coverage 0.000
_reflns_number_gt 1890
_reflns_number_total 2803
_reflns_threshold_expression 'I > 2\s(I)'
_cod_data_source_file d2ce00446a2.cif
_cod_data_source_block T1
_cod_database_code 7244846
_shelx_shelxl_version_number 2018/3
_shelx_space_group_comment
;
The symmetry employed for this shelxl refinement is uniquely defined
by the following loop, which should always be used as a source of
symmetry information in preference to the above space-group names.
They are only intended as comments.
;

loop_
_space_group_symop_operation_xyz
'x, y, z'
'-x, -y, -z'

loop_
_atom_site_label
_atom_site_type_symbol
_atom_site_fract_x
_atom_site_fract_y
_atom_site_fract_z
_atom_site_U_iso_or_equiv
_atom_site_adp_type
_atom_site_occupancy
_atom_site_site_symmetry_order
_atom_site_calc_flag
_atom_site_refinement_flags_posn
_atom_site_refinement_flags_adp
_atom_site_refinement_flags_occupancy
_atom_site_disorder_assembly
_atom_site_disorder_group
Au1 Au 0.24408(4) 0.34279(4) 1.05271(3) 0.04193(11) Uani 1 1 d . . . . .
Cl2 Cl 0.2577(3) 0.6208(2) 0.9424(2) 0.0506(5) Uani 1 1 d . . . . .
Cl1 Cl 0.1671(3) 0.4298(3) 1.2797(2) 0.0656(6) Uani 1 1 d . . . . .
Cl3 Cl 0.2432(4) 0.0644(3) 1.1606(3) 0.0816(7) Uani 1 1 d . . . . .
N1 N 0.2989(8) 0.2660(7) 0.8469(7) 0.0430(14) Uani 1 1 d . . . . .
C1 C 0.4646(10) 0.2979(9) 0.7481(8) 0.0449(18) Uani 1 1 d . . . . .
H1 H 0.557532 0.351934 0.774320 0.054 Uiso 1 1 calc R U . . .
C2 C 0.4929(11) 0.2499(10) 0.6106(8) 0.0481(18) Uani 1 1 d . . . . .
C3 C 0.3582(13) 0.1739(11) 0.5676(9) 0.060(2) Uani 1 1 d . . . . .
H3 H 0.376967 0.146284 0.471504 0.072 Uiso 1 1 calc R U . . .
C5 C 0.1643(11) 0.1897(11) 0.8096(11) 0.062(2) Uani 1 1 d . . . . .
H5 H 0.050697 0.171115 0.878380 0.075 Uiso 1 1 calc R U . . .
C4 C 0.1897(13) 0.1384(13) 0.6728(12) 0.078(3) Uani 1 1 d . . . . .
H4 H 0.097397 0.080960 0.649560 0.094 Uiso 1 1 calc R U . . .
Br1 Br 0.72819(14) 0.29273(13) 0.47675(10) 0.0717(3) Uani 1 1 d . . . . .

loop_
_atom_site_aniso_label
_atom_site_aniso_U_11
_atom_site_aniso_U_22
_atom_site_aniso_U_33
_atom_site_aniso_U_23
_atom_site_aniso_U_13
_atom_site_aniso_U_12
Au1 0.03417(15) 0.05010(19) 0.03950(16) -0.00351(12) -0.00378(10) -0.00637(11)
Cl2 0.0514(10) 0.0506(13) 0.0469(11) -0.0080(10) -0.0031(8) -0.0041(9)
Cl1 0.0656(13) 0.0902(17) 0.0402(11) -0.0091(11) 0.0015(9) -0.0222(12)
Cl3 0.0898(17) 0.0576(14) 0.0889(18) 0.0204(14) -0.0179(13) -0.0154(13)
N1 0.045(3) 0.037(4) 0.046(4) -0.009(3) -0.010(3) 0.002(3)
C1 0.044(4) 0.038(4) 0.052(5) -0.004(4) -0.010(3) -0.003(3)
C2 0.053(4) 0.045(5) 0.041(4) -0.004(4) -0.003(3) 0.000(4)
C3 0.069(6) 0.060(6) 0.054(5) -0.023(4) -0.020(4) 0.011(5)
C5 0.038(4) 0.068(6) 0.085(7) -0.034(5) -0.006(4) -0.003(4)
C4 0.052(5) 0.092(8) 0.104(8) -0.059(7) -0.021(5) 0.007(5)
Br1 0.0911(7) 0.0699(6) 0.0444(5) -0.0103(4) 0.0119(4) -0.0112(5)

loop_
_atom_type_symbol
_atom_type_description
_atom_type_scat_dispersion_real
_atom_type_scat_dispersion_imag
_atom_type_scat_source
C C 0.0033 0.0016 'International Tables Vol C Tables 4.2.6.8 and 6.1.1.4'
H H 0.0000 0.0000 'International Tables Vol C Tables 4.2.6.8 and 6.1.1.4'
N N 0.0061 0.0033 'International Tables Vol C Tables 4.2.6.8 and 6.1.1.4'
Cl Cl 0.1484 0.1585 'International Tables Vol C Tables 4.2.6.8 and 6.1.1.4'
Br Br -0.2901 2.4595 'International Tables Vol C Tables 4.2.6.8 and 6.1.1.4'
Au Au -2.0133 8.8022 'International Tables Vol C Tables 4.2.6.8 and 6.1.1.4'

loop_
_geom_angle_atom_site_label_1
_geom_angle_atom_site_label_2
_geom_angle_atom_site_label_3
_geom_angle
_geom_angle_site_symmetry_1
_geom_angle_site_symmetry_3
_geom_angle_publ_flag
N1 Au1 Cl1 177.08(16) . . ?
N1 Au1 Cl3 89.84(18) . . ?
Cl1 Au1 Cl3 90.38(10) . . ?
N1 Au1 Cl2 89.71(17) . . ?
Cl1 Au1 Cl2 90.18(8) . . ?
Cl3 Au1 Cl2 177.82(8) . . ?
C5 N1 C1 120.7(7) . . ?
C5 N1 Au1 118.4(5) . . ?
C1 N1 Au1 120.8(5) . . ?
C2 C1 N1 119.1(7) . . ?
C1 C2 C3 121.9(7) . . ?
C1 C2 Br1 118.0(6) . . ?
C3 C2 Br1 120.1(6) . . ?
C2 C3 C4 118.0(8) . . ?
N1 C5 C4 121.5(8) . . ?
C5 C4 C3 118.6(8) . . ?

loop_
_geom_bond_atom_site_label_1
_geom_bond_atom_site_label_2
_geom_bond_distance
_geom_bond_site_symmetry_2
_geom_bond_publ_flag
Au1 N1 2.039(6) . ?
Au1 Cl1 2.255(2) . ?
Au1 Cl3 2.270(2) . ?
Au1 Cl2 2.2814(19) . ?
N1 C5 1.334(10) . ?
N1 C1 1.357(9) . ?
C1 C2 1.355(10) . ?
C2 C3 1.359(11) . ?
C2 Br1 1.896(7) . ?
C3 C4 1.406(12) . ?
C5 C4 1.362(12) . ?
